data_2202392
loop_
_publ_author_name
'Tam, William'
'Lough, Alan J.'
'Jordan, Robert W.'

_publ_section_title
;
 Ethyl 7-oxo-4-phenyltricyclo[4.2.1.0^2,5^]non-3-ene-3-carboxylate
;
_journal_issue 11
_journal_name_full 'Acta Crystallographica Section E'
_journal_page_first o1685
_journal_page_last o1686
_journal_paper_doi 10.1107/S1600536803022244
_journal_volume 59
_journal_year 2003
_chemical_formula_iupac 'C18 H18 O3'
_chemical_formula_moiety 'C18 H18 O3'
_chemical_formula_sum 'C18 H18 O3'
_chemical_formula_weight 282.32
_chemical_name_systematic
;
Ethyl 7-oxo-4-phenyltricyclo[4.2.1.0^2,5^]non-3-ene-3-carboxylate
;
_space_group_IT_number 56
_symmetry_cell_setting orthorhombic
_symmetry_space_group_name_Hall '-P 2ab 2ac'
_symmetry_space_group_name_H-M 'P c c n'
_atom_sites_solution_hydrogens geom
_atom_sites_solution_primary direct
_atom_sites_solution_secondary difmap
_cell_angle_alpha 90.00
_cell_angle_beta 90.00
_cell_angle_gamma 90.00
_cell_formula_units_Z 8
_cell_length_a 16.2196(4)
_cell_length_b 18.2187(4)
_cell_length_c 10.0604(2)
_cell_measurement_reflns_used 16712
_cell_measurement_temperature 150.0(10)
_cell_measurement_theta_max 27.5
_cell_measurement_theta_min 2.6
_cell_volume 2972.85(11)
_computing_cell_refinement 'DENZO-SMN (Otwinowski & Minor, 1997)'
_computing_data_collection 'COLLECT (Nonius, 1997-2002)'
_computing_data_reduction DENZO-SMN
_computing_molecular_graphics SHELXTL
_computing_publication_material SHELXTL
_computing_structure_refinement 'SHELXTL (Sheldrick, 2001)'
_computing_structure_solution 'SIR92 (Altomare et al., 1993)'
_diffrn_ambient_temperature 150.0(10)
_diffrn_detector_area_resol_mean 9
_diffrn_measured_fraction_theta_full 0.997
_diffrn_measured_fraction_theta_max 0.997
_diffrn_measurement_device_type 'Nonius KappaCCD'
_diffrn_measurement_method '\f scans and \w scans with \k offsets'
_diffrn_radiation_monochromator graphite
_diffrn_radiation_source 'fine-focus sealed tube'
_diffrn_radiation_type MoK\a
_diffrn_radiation_wavelength 0.71073
_diffrn_reflns_av_R_equivalents 0.0565
_diffrn_reflns_av_sigmaI/netI 0.0305
_diffrn_reflns_limit_h_max 21
_diffrn_reflns_limit_h_min -20
_diffrn_reflns_limit_k_max 22
_diffrn_reflns_limit_k_min -23
_diffrn_reflns_limit_l_max 13
_diffrn_reflns_limit_l_min -11
_diffrn_reflns_number 27619
_diffrn_reflns_theta_full 27.48
_diffrn_reflns_theta_max 27.48
_diffrn_reflns_theta_min 2.63
_diffrn_standards_decay_% 0
_diffrn_standards_number 0
_exptl_absorpt_coefficient_mu 0.085
_exptl_absorpt_correction_type none
_exptl_absorpt_process_details
;
?
;
_exptl_crystal_colour colourless
_exptl_crystal_density_diffrn 1.262
_exptl_crystal_density_method 'not measured'
_exptl_crystal_description block
_exptl_crystal_F_000 1200
_exptl_crystal_size_max 0.34
_exptl_crystal_size_mid 0.32
_exptl_crystal_size_min 0.30
_refine_diff_density_max 0.253
_refine_diff_density_min -0.196
_refine_ls_extinction_coef 0.0048(13)
_refine_ls_extinction_expression Fc^*^=kFc[1+0.001xFc^2^\l^3^/sin(2\q)]^-1/4^
_refine_ls_extinction_method SHELXL97
_refine_ls_goodness_of_fit_ref 1.032
_refine_ls_hydrogen_treatment constr
_refine_ls_matrix_type full
_refine_ls_number_parameters 191
_refine_ls_number_reflns 3398
_refine_ls_number_restraints 0
_refine_ls_restrained_S_all 1.032
_refine_ls_R_factor_all 0.0628
_refine_ls_R_factor_gt 0.0413
_refine_ls_shift/su_max 0.000
_refine_ls_shift/su_mean 0.000
_refine_ls_structure_factor_coef Fsqd
_refine_ls_weighting_details 'calc w = 1/[\s^2^(Fo^2^)+(0.0537P)^2^+0.8216P] where P = (Fo^2^+2Fc^2^)/3'
_refine_ls_weighting_scheme calc
_refine_ls_wR_factor_gt 0.1008
_refine_ls_wR_factor_ref 0.1127
_reflns_number_gt 2591
_reflns_number_total 3398
_reflns_threshold_expression I>2\s(I)
_cod_data_source_file bt6363.cif
_cod_data_source_block I
_cod_depositor_comments
;
The following automatic conversions were performed:
'_symmetry_cell_setting' value 'Orthorhombic' changed to 'orthorhombic'
according to '/home/saulius/struct/CIF-dictionaries/cif_core.dic'
dictionary named 'cif_core.dic' version 2.4.1 from 2010-06-29.

Automatic conversion script
Id: cif_fix_enum 1527 2010-12-29 10:47:43Z saulius 

The following automatic conversions were performed:

'_symmetry_cell_setting' value 'Orthorhombic' changed to
'orthorhombic' according to
/home/saulius/struct/CIF-dictionaries/cif_core.dic dictionary named
'cif_core.dic' version 2.4.1 from 2010-06-29.

Automatic conversion script
Id: cif_fix_values 1715 2011-07-08 13:25:40Z adriana 
;
_cod_database_code 2202392
_cod_database_fobs_code 2202392

loop_
_symmetry_equiv_pos_as_xyz
'x, y, z'
'-x+1/2, -y+1/2, z'
'-x, y+1/2, -z+1/2'
'x+1/2, -y, -z+1/2'
'-x, -y, -z'
'x-1/2, y-1/2, -z'
'x, -y-1/2, z-1/2'
'-x-1/2, y, z-1/2'

loop_
_atom_site_label
_atom_site_fract_x
_atom_site_fract_y
_atom_site_fract_z
_atom_site_U_iso_or_equiv
_atom_site_adp_type
_atom_site_calc_flag
_atom_site_refinement_flags
_atom_site_occupancy
_atom_site_disorder_assembly
_atom_site_disorder_group
_atom_site_type_symbol
O1 0.59856(7) 0.76741(5) 0.34622(12) 0.0468(3) Uani d . 1 . . O
O2 0.65646(8) 0.36072(5) 0.43289(10) 0.0435(3) Uani d . 1 . . O
O3 0.65611(6) 0.40626(5) 0.22529(9) 0.0300(2) Uani d . 1 . . O
C1 0.62698(8) 0.70631(7) 0.33426(15) 0.0335(3) Uani d . 1 . . C
C2 0.64824(10) 0.66792(8) 0.20436(15) 0.0394(4) Uani d . 1 . . C
H2A 0.6915 0.6949 0.1550 0.047 Uiso calc R 1 . . H
H2B 0.5990 0.6625 0.1470 0.047 Uiso calc R 1 . . H
C3 0.67972(9) 0.59295(7) 0.25247(14) 0.0331(3) Uani d . 1 . . C
H3A 0.7140 0.5653 0.1868 0.040 Uiso calc R 1 . . H
C4 0.60353(8) 0.55164(7) 0.30460(12) 0.0254(3) Uani d . 1 . . C
H4A 0.5569 0.5467 0.2402 0.031 Uiso calc R 1 . . H
C5 0.61853(8) 0.48595(7) 0.39274(12) 0.0254(3) Uani d . 1 . . C
C6 0.60172(7) 0.52168(6) 0.50814(13) 0.0244(3) Uani d . 1 . . C
C7 0.58264(8) 0.59364(7) 0.43763(12) 0.0247(3) Uani d . 1 . . C
H7A 0.5246 0.6115 0.4461 0.030 Uiso calc R 1 . . H
C8 0.65017(8) 0.65358(7) 0.44517(14) 0.0302(3) Uani d . 1 . . C
H8A 0.6598 0.6760 0.5346 0.036 Uiso calc R 1 . . H
C9 0.72469(8) 0.61535(8) 0.38078(15) 0.0355(3) Uani d . 1 . . C
H9A 0.7710 0.6495 0.3640 0.043 Uiso calc R 1 . . H
H9B 0.7441 0.5725 0.4327 0.043 Uiso calc R 1 . . H
C10 0.60231(8) 0.50672(7) 0.65055(12) 0.0252(3) Uani d . 1 . . C
C11 0.57729(8) 0.56224(7) 0.73851(13) 0.0285(3) Uani d . 1 . . C
H11A 0.5606 0.6086 0.7046 0.034 Uiso calc R 1 . . H
C12 0.57681(8) 0.54995(8) 0.87392(13) 0.0326(3) Uani d . 1 . . C
H12A 0.5598 0.5879 0.9325 0.039 Uiso calc R 1 . . H
C13 0.60085(9) 0.48270(8) 0.92503(14) 0.0354(3) Uani d . 1 . . C
H13A 0.6003 0.4745 1.0183 0.042 Uiso calc R 1 . . H
C14 0.62581(9) 0.42749(9) 0.83917(14) 0.0368(3) Uani d . 1 . . C
H14A 0.6425 0.3814 0.8740 0.044 Uiso calc R 1 . . H
C15 0.62664(9) 0.43899(8) 0.70298(13) 0.0314(3) Uani d . 1 . . C
H15A 0.6438 0.4007 0.6451 0.038 Uiso calc R 1 . . H
C16 0.64522(8) 0.41146(7) 0.35727(12) 0.0275(3) Uani d . 1 . . C
C17 0.68063(9) 0.33489(7) 0.17420(14) 0.0343(3) Uani d . 1 . . C
H17A 0.7180 0.3108 0.2386 0.041 Uiso calc R 1 . . H
H17B 0.7110 0.3414 0.0897 0.041 Uiso calc R 1 . . H
C18 0.60695(11) 0.28691(9) 0.15088(19) 0.0519(5) Uani d . 1 . . C
H18A 0.6250 0.2392 0.1165 0.078 Uiso calc R 1 . . H
H18B 0.5703 0.3104 0.0861 0.078 Uiso calc R 1 . . H
H18C 0.5773 0.2798 0.2348 0.078 Uiso calc R 1 . . H

loop_
_atom_site_aniso_label
_atom_site_aniso_U_11
_atom_site_aniso_U_22
_atom_site_aniso_U_33
_atom_site_aniso_U_12
_atom_site_aniso_U_13
_atom_site_aniso_U_23
O1 0.0533(7) 0.0233(5) 0.0638(8) 0.0028(5) -0.0028(6) 0.0046(5)
O2 0.0766(8) 0.0247(5) 0.0293(5) 0.0092(5) 0.0014(5) 0.0035(4)
O3 0.0416(5) 0.0247(5) 0.0236(5) 0.0045(4) 0.0022(4) -0.0018(4)
C1 0.0304(7) 0.0231(6) 0.0470(8) -0.0053(5) -0.0017(6) 0.0046(6)
C2 0.0488(9) 0.0292(7) 0.0403(8) -0.0032(6) 0.0042(7) 0.0102(6)
C3 0.0378(8) 0.0270(7) 0.0344(7) -0.0002(6) 0.0096(6) 0.0039(6)
C4 0.0290(7) 0.0231(6) 0.0243(6) -0.0002(5) -0.0005(5) 0.0007(5)
C5 0.0293(7) 0.0231(6) 0.0236(6) -0.0023(5) 0.0005(5) 0.0007(5)
C6 0.0243(6) 0.0224(6) 0.0264(6) -0.0022(5) -0.0006(5) 0.0003(5)
C7 0.0248(6) 0.0220(6) 0.0274(6) -0.0003(5) -0.0009(5) -0.0007(5)
C8 0.0312(7) 0.0247(6) 0.0348(7) -0.0039(5) -0.0021(6) -0.0010(5)
C9 0.0262(7) 0.0314(7) 0.0489(9) -0.0036(5) 0.0018(6) 0.0033(6)
C10 0.0245(6) 0.0275(6) 0.0235(6) -0.0033(5) -0.0001(5) -0.0002(5)
C11 0.0292(7) 0.0278(6) 0.0285(7) -0.0034(5) 0.0014(5) -0.0023(5)
C12 0.0332(7) 0.0382(8) 0.0262(7) -0.0055(6) 0.0022(5) -0.0073(6)
C13 0.0346(7) 0.0483(8) 0.0232(7) -0.0037(6) 0.0001(6) 0.0008(6)
C14 0.0420(8) 0.0404(8) 0.0278(7) 0.0057(6) -0.0008(6) 0.0071(6)
C15 0.0366(7) 0.0326(7) 0.0249(7) 0.0048(6) 0.0014(5) 0.0011(5)
C16 0.0353(7) 0.0240(6) 0.0231(6) -0.0002(5) 0.0001(5) 0.0001(5)
C17 0.0433(8) 0.0283(7) 0.0314(7) 0.0080(6) 0.0026(6) -0.0068(6)
C18 0.0566(10) 0.0372(9) 0.0618(11) -0.0023(8) 0.0021(8) -0.0207(8)

loop_
_atom_type_symbol
_atom_type_description
_atom_type_scat_dispersion_real
_atom_type_scat_dispersion_imag
_atom_type_scat_source
C C 0.0033 0.0016 'International Tables Vol C Tables 4.2.6.8 and 6.1.1.4'
H H 0.0000 0.0000 'International Tables Vol C Tables 4.2.6.8 and 6.1.1.4'
O O 0.0106 0.0060 'International Tables Vol C Tables 4.2.6.8 and 6.1.1.4'

loop_
_geom_angle_atom_site_label_1
_geom_angle_atom_site_label_2
_geom_angle_atom_site_label_3
_geom_angle
C16 O3 C17 116.66(10)
O1 C1 C8 127.05(14)
O1 C1 C2 126.45(14)
C8 C1 C2 106.49(11)
C1 C2 C3 102.32(11)
C1 C2 H2A 111.3
C3 C2 H2A 111.3
C1 C2 H2B 111.3
C3 C2 H2B 111.3
H2A C2 H2B 109.2
C2 C3 C9 100.73(11)
C2 C3 C4 105.97(11)
C9 C3 C4 102.98(11)
C2 C3 H3A 115.1
C9 C3 H3A 115.1
C4 C3 H3A 115.1
C5 C4 C3 117.29(11)
C5 C4 C7 85.46(9)
C3 C4 C7 102.96(10)
C5 C4 H4A 115.5
C3 C4 H4A 115.5
C7 C4 H4A 115.5
C6 C5 C16 135.20(12)
C6 C5 C4 95.15(10)
C16 C5 C4 129.61(11)
C5 C6 C10 138.47(12)
C5 C6 C7 93.16(10)
C10 C6 C7 128.32(11)
C6 C7 C8 116.15(10)
C6 C7 C4 86.22(9)
C8 C7 C4 103.38(10)
C6 C7 H7A 115.6
C8 C7 H7A 115.6
C4 C7 H7A 115.6
C1 C8 C9 99.88(11)
C1 C8 C7 103.58(10)
C9 C8 C7 102.46(10)
C1 C8 H8A 116.2
C9 C8 H8A 116.2
C7 C8 H8A 116.2
C3 C9 C8 95.80(11)
C3 C9 H9A 112.6
C8 C9 H9A 112.6
C3 C9 H9B 112.6
C8 C9 H9B 112.6
H9A C9 H9B 110.1
C15 C10 C11 118.65(12)
C15 C10 C6 122.49(12)
C11 C10 C6 118.85(12)
C12 C11 C10 120.44(13)
C12 C11 H11A 119.8
C10 C11 H11A 119.8
C11 C12 C13 120.56(13)
C11 C12 H12A 119.7
C13 C12 H12A 119.7
C12 C13 C14 119.53(13)
C12 C13 H13A 120.2
C14 C13 H13A 120.2
C15 C14 C13 120.60(14)
C15 C14 H14A 119.7
C13 C14 H14A 119.7
C14 C15 C10 120.22(13)
C14 C15 H15A 119.9
C10 C15 H15A 119.9
O2 C16 O3 123.19(12)
O2 C16 C5 126.67(12)
O3 C16 C5 110.14(11)
O3 C17 C18 111.03(12)
O3 C17 H17A 109.4
C18 C17 H17A 109.4
O3 C17 H17B 109.4
C18 C17 H17B 109.4
H17A C17 H17B 108.0
C17 C18 H18A 109.5
C17 C18 H18B 109.5
H18A C18 H18B 109.5
C17 C18 H18C 109.5
H18A C18 H18C 109.5
H18B C18 H18C 109.5

loop_
_geom_bond_atom_site_label_1
_geom_bond_atom_site_label_2
_geom_bond_site_symmetry_2
_geom_bond_distance
_geom_bond_publ_flag
O1 C1 . 1.2108(17) ?
O2 C16 . 1.2110(16) ?
O3 C16 . 1.3429(16) ?
O3 C17 . 1.4536(15) ?
C1 C8 . 1.5196(19) ?
C1 C2 . 1.522(2) ?
C2 C3 . 1.5365(19) ?
C2 H2A . 0.9900 ?
C2 H2B . 0.9900 ?
C3 C9 . 1.538(2) ?
C3 C4 . 1.5391(18) ?
C3 H3A . 1.0000 ?
C4 C5 . 1.5091(17) ?
C4 C7 . 1.5784(17) ?
C4 H4A . 1.0000 ?
C5 C6 . 1.3586(18) ?
C5 C16 . 1.4685(17) ?
C6 C10 . 1.4584(18) ?
C6 C7 . 1.5223(17) ?
C7 C8 . 1.5487(17) ?
C7 H7A . 1.0000 ?
C8 C9 . 1.5380(19) ?
C8 H8A . 1.0000 ?
C9 H9A . 0.9900 ?
C9 H9B . 0.9900 ?
C10 C15 . 1.3987(18) ?
C10 C11 . 1.4039(18) ?
C11 C12 . 1.3807(19) ?
C11 H11A . 0.9500 ?
C12 C13 . 1.385(2) ?
C12 H12A . 0.9500 ?
C13 C14 . 1.386(2) ?
C13 H13A . 0.9500 ?
C14 C15 . 1.3862(19) ?
C14 H14A . 0.9500 ?
C15 H15A . 0.9500 ?
C17 C18 . 1.499(2) ?
C17 H17A . 0.9900 ?
C17 H17B . 0.9900 ?
C18 H18A . 0.9800 ?
C18 H18B . 0.9800 ?
C18 H18C . 0.9800 ?
